data_4133395
loop_
_publ_author_name
'de la Vega-Hern\'andez, Karen'
'Romain, Elise'
'Coffinet, Anais'
'Bijouard, Kajetan'
'Gontard, Geoffrey'
'Chemla, Fabrice'
'Ferreira, Franck'
'Jackowski, Olivier'
'Perez-Luna, Alejandro'

_publ_section_title
;
 Radical Germylzincation of \a-Heteroatom-Substituted Alkynes.
;
_journal_issue 50
_journal_name_full 'Journal of the American Chemical Society'
_journal_page_first 17632
_journal_page_last 17642
_journal_paper_doi 10.1021/jacs.8b09851
_journal_volume 140
_journal_year 2018
_chemical_formula_moiety 'C26 H24 F3 Ge N O2'
_chemical_formula_sum 'C26 H24 F3 Ge N O2'
_chemical_formula_weight 512.05
_space_group_crystal_system monoclinic
_space_group_IT_number 14
_space_group_name_Hall '-P 2ybc'
_space_group_name_H-M_alt 'P 1 21/c 1'
_atom_sites_solution_hydrogens geom
_atom_sites_solution_primary dual
_atom_sites_solution_secondary difmap
_audit_creation_method SHELXL-2014/7
_cell_angle_alpha 90
_cell_angle_beta 96.907(2)
_cell_angle_gamma 90
_cell_formula_units_Z 8
_cell_length_a 11.4162(3)
_cell_length_b 16.8675(5)
_cell_length_c 24.7995(7)
_cell_measurement_reflns_used 9923
_cell_measurement_temperature 200(1)
_cell_measurement_theta_max 30.35
_cell_measurement_theta_min 2.24
_cell_volume 4740.8(2)
_computing_cell_refinement 'Bruker SAINT'
_computing_data_collection 'Bruker APEX2'
_computing_data_reduction 'Bruker SAINT'
_computing_molecular_graphics 'SXGRAPH (Farrugia, 2012)'
_computing_publication_material 'WinGX (Farrugia, 2012)'
_computing_structure_refinement 'SHELXL (Sheldrick, 2015)'
_computing_structure_solution 'SHELXT (Sheldrick, 2015)'
_diffrn_ambient_temperature 200(1)
_diffrn_measured_fraction_theta_full 1.000
_diffrn_measured_fraction_theta_max 0.998
_diffrn_measurement_device_type 'Bruker APEX-II CCD'
_diffrn_measurement_method '\f and \w scans'
_diffrn_radiation_monochromator 'curved graphite'
_diffrn_radiation_source 'fine-focus sealed tube'
_diffrn_radiation_type MoK\a
_diffrn_radiation_wavelength 0.71073
_diffrn_reflns_av_R_equivalents 0.0319
_diffrn_reflns_av_unetI/netI 0.0337
_diffrn_reflns_Laue_measured_fraction_full 1.000
_diffrn_reflns_Laue_measured_fraction_max 0.998
_diffrn_reflns_limit_h_max 16
_diffrn_reflns_limit_h_min -15
_diffrn_reflns_limit_k_max 24
_diffrn_reflns_limit_k_min -24
_diffrn_reflns_limit_l_max 35
_diffrn_reflns_limit_l_min -30
_diffrn_reflns_number 61522
_diffrn_reflns_point_group_measured_fraction_full 1.000
_diffrn_reflns_point_group_measured_fraction_max 0.998
_diffrn_reflns_theta_full 25.242
_diffrn_reflns_theta_max 30.569
_diffrn_reflns_theta_min 2.048
_exptl_absorpt_coefficient_mu 1.339
_exptl_absorpt_correction_T_max 0.953
_exptl_absorpt_correction_T_min 0.802
_exptl_absorpt_correction_type numerical
_exptl_absorpt_process_details
; 
 SADABS : Krause, L., Herbst-Irmer, R., Sheldrick G.M. & Stalke D.,
 J. Appl. Cryst. 48 (2015) 3-10
;
_exptl_crystal_colour colourless
_exptl_crystal_density_diffrn 1.435
_exptl_crystal_density_method 'not measured'
_exptl_crystal_description fragment
_exptl_crystal_F_000 2096
_exptl_crystal_size_max 0.35
_exptl_crystal_size_mid 0.15
_exptl_crystal_size_min 0.05
_refine_diff_density_max 0.464
_refine_diff_density_min -0.348
_refine_diff_density_rms 0.058
_refine_ls_extinction_method none
_refine_ls_goodness_of_fit_ref 1.006
_refine_ls_hydrogen_treatment constr
_refine_ls_matrix_type full
_refine_ls_number_parameters 595
_refine_ls_number_reflns 14521
_refine_ls_number_restraints 0
_refine_ls_restrained_S_all 1.006
_refine_ls_R_factor_all 0.0561
_refine_ls_R_factor_gt 0.0333
_refine_ls_shift/su_max 0.002
_refine_ls_shift/su_mean 0.000
_refine_ls_structure_factor_coef Fsqd
_refine_ls_weighting_details 'w=1/[\s^2^(Fo^2^)+(0.0362P)^2^+1.3268P] where P=(Fo^2^+2Fc^2^)/3'
_refine_ls_weighting_scheme calc
_refine_ls_wR_factor_gt 0.0716
_refine_ls_wR_factor_ref 0.0787
_reflns_number_gt 10801
_reflns_number_total 14521
_reflns_threshold_expression 'I > 2\s(I)'
_cod_data_source_file ja8b09851_si_002.cif
_cod_data_source_block Compound_25
_cod_original_sg_symbol_H-M 'P 21/c'
_cod_database_code 4133395
_shelx_shelxl_version_number 2014/7
_shelx_space_group_comment
;
The symmetry employed for this shelxl refinement is uniquely defined
by the following loop, which should always be used as a source of
symmetry information in preference to the above space-group names.
They are only intended as comments.
;

loop_
_space_group_symop_operation_xyz
'x, y, z'
'-x, y+1/2, -z+1/2'
'-x, -y, -z'
'x, -y-1/2, z-1/2'

loop_
_atom_site_label
_atom_site_type_symbol
_atom_site_fract_x
_atom_site_fract_y
_atom_site_fract_z
_atom_site_U_iso_or_equiv
_atom_site_adp_type
_atom_site_occupancy
_atom_site_site_symmetry_order
_atom_site_calc_flag
_atom_site_refinement_flags_posn
_atom_site_refinement_flags_adp
Ge1 Ge 0.04864(2) 0.63226(2) 0.13830(2) 0.02170(4) Uani 1 1 d . .
Ge2 Ge 0.47576(2) 0.60589(2) 0.38377(2) 0.02348(4) Uani 1 1 d . .
F1 F 0.14550(15) 0.66166(8) 0.26972(5) 0.0712(4) Uani 1 1 d . .
F2 F 0.06495(14) 0.56185(7) 0.30100(5) 0.0632(4) Uani 1 1 d . .
F3 F -0.03989(14) 0.64991(10) 0.25602(6) 0.0788(5) Uani 1 1 d . .
F4 F 0.47626(12) 0.67089(7) 0.22082(4) 0.0517(3) Uani 1 1 d . .
F5 F 0.38991(12) 0.57068(7) 0.25062(5) 0.0547(3) Uani 1 1 d . .
F6 F 0.57622(11) 0.58395(8) 0.27025(5) 0.0572(3) Uani 1 1 d . .
O1 O 0.05772(10) 0.37198(7) 0.09072(5) 0.0318(3) Uani 1 1 d . .
O2 O -0.06023(10) 0.47047(7) 0.11241(5) 0.0315(3) Uani 1 1 d . .
O3 O 0.44268(10) 0.87349(7) 0.42145(5) 0.0322(3) Uani 1 1 d . .
O4 O 0.57109(10) 0.77647(7) 0.40797(5) 0.0303(3) Uani 1 1 d . .
N1 N 0.11290(11) 0.43947(7) 0.16641(5) 0.0224(3) Uani 1 1 d . .
N2 N 0.40139(11) 0.79796(7) 0.34847(5) 0.0223(3) Uani 1 1 d . .
C1 C 0.06817(13) 0.56740(9) 0.20509(6) 0.0234(3) Uani 1 1 d . .
C2 C 0.05981(18) 0.60853(10) 0.25743(7) 0.0365(4) Uani 1 1 d . .
C3 C 0.10365(13) 0.49169(9) 0.20918(7) 0.0246(3) Uani 1 1 d . .
H3 H 0.1246 0.4716 0.2448 0.030 Uiso 1 1 calc R U
C4 C 0.02843(13) 0.43210(9) 0.12222(7) 0.0245(3) Uani 1 1 d . .
C5 C 0.17629(15) 0.34635(11) 0.11078(7) 0.0325(4) Uani 1 1 d . .
H5A H 0.2354 0.3736 0.0912 0.039 Uiso 1 1 calc R U
H5B H 0.1848 0.2884 0.1064 0.039 Uiso 1 1 calc R U
C6 C 0.19137(13) 0.36936(9) 0.17103(7) 0.0253(3) Uani 1 1 d . .
C7 C 0.31778(14) 0.39117(11) 0.19135(8) 0.0346(4) Uani 1 1 d . .
H7A H 0.3667 0.3433 0.1938 0.052 Uiso 1 1 calc R U
H7B H 0.3475 0.4287 0.1660 0.052 Uiso 1 1 calc R U
H7C H 0.3208 0.4157 0.2273 0.052 Uiso 1 1 calc R U
C8 C 0.14422(17) 0.30593(11) 0.20613(8) 0.0394(4) Uani 1 1 d . .
H8A H 0.1974 0.2601 0.2087 0.059 Uiso 1 1 calc R U
H8B H 0.1394 0.3272 0.2426 0.059 Uiso 1 1 calc R U
H8C H 0.0655 0.2895 0.1898 0.059 Uiso 1 1 calc R U
C9 C 0.09892(14) 0.74168(9) 0.15491(6) 0.0261(3) Uani 1 1 d . .
C10 C 0.01459(18) 0.79795(11) 0.16406(9) 0.0417(4) Uani 1 1 d . .
H10 H -0.0643 0.7816 0.1664 0.050 Uiso 1 1 calc R U
C11 C 0.0436(2) 0.87788(12) 0.16991(10) 0.0525(6) Uani 1 1 d . .
H11 H -0.0150 0.9153 0.1767 0.063 Uiso 1 1 calc R U
C12 C 0.1571(2) 0.90278(12) 0.16589(9) 0.0524(6) Uani 1 1 d . .
H12 H 0.1766 0.9575 0.1689 0.063 Uiso 1 1 calc R U
C13 C 0.2416(2) 0.84793(13) 0.15757(10) 0.0533(6) Uani 1 1 d . .
H13 H 0.3204 0.8646 0.1554 0.064 Uiso 1 1 calc R U
C14 C 0.21285(17) 0.76801(11) 0.15234(8) 0.0394(4) Uani 1 1 d . .
H14 H 0.2727 0.7307 0.1469 0.047 Uiso 1 1 calc R U
C15 C 0.15690(13) 0.58696(9) 0.09188(6) 0.0229(3) Uani 1 1 d . .
C16 C 0.27536(14) 0.57741(10) 0.11281(7) 0.0274(3) Uani 1 1 d . .
H16 H 0.3011 0.5946 0.1488 0.033 Uiso 1 1 calc R U
C17 C 0.35570(14) 0.54350(11) 0.08230(8) 0.0335(4) Uani 1 1 d . .
H17 H 0.4360 0.5382 0.0971 0.040 Uiso 1 1 calc R U
C18 C 0.31916(16) 0.51739(11) 0.03023(7) 0.0362(4) Uani 1 1 d . .
H18 H 0.3741 0.4936 0.0093 0.043 Uiso 1 1 calc R U
C19 C 0.20272(16) 0.52600(11) 0.00871(7) 0.0349(4) Uani 1 1 d . .
H19 H 0.1774 0.5078 -0.0271 0.042 Uiso 1 1 calc R U
C20 C 0.12224(14) 0.56114(10) 0.03906(7) 0.0277(3) Uani 1 1 d . .
H20 H 0.0426 0.5676 0.0236 0.033 Uiso 1 1 calc R U
C21 C -0.11414(14) 0.64262(9) 0.10545(7) 0.0290(3) Uani 1 1 d . .
C22 C -0.20828(15) 0.61608(10) 0.13133(9) 0.0396(5) Uani 1 1 d . .
H22 H -0.1932 0.5903 0.1655 0.048 Uiso 1 1 calc R U
C23 C -0.32394(17) 0.62665(12) 0.10805(12) 0.0553(6) Uani 1 1 d . .
H23 H -0.3872 0.6088 0.1265 0.066 Uiso 1 1 calc R U
C24 C -0.34705(19) 0.66289(14) 0.05835(11) 0.0603(7) Uani 1 1 d . .
H24 H -0.4262 0.6690 0.0420 0.072 Uiso 1 1 calc R U
C25 C -0.2555(2) 0.69040(15) 0.03218(9) 0.0601(7) Uani 1 1 d . .
H25 H -0.2717 0.7157 -0.0021 0.072 Uiso 1 1 calc R U
C26 C -0.13891(18) 0.68137(13) 0.05581(8) 0.0446(5) Uani 1 1 d . .
H26 H -0.0763 0.7018 0.0379 0.053 Uiso 1 1 calc R U
C27 C 0.45681(13) 0.66808(9) 0.31576(6) 0.0239(3) Uani 1 1 d . .
C28 C 0.47443(17) 0.62474(10) 0.26485(7) 0.0348(4) Uani 1 1 d . .
C29 C 0.41887(13) 0.74283(9) 0.30864(6) 0.0233(3) Uani 1 1 d . .
H29 H 0.4019 0.7602 0.2721 0.028 Uiso 1 1 calc R U
C30 C 0.48041(13) 0.81135(9) 0.39403(7) 0.0251(3) Uani 1 1 d . .
C31 C 0.32519(15) 0.89529(10) 0.39694(7) 0.0317(4) Uani 1 1 d . .
H31A H 0.3140 0.9534 0.3980 0.038 Uiso 1 1 calc R U
H31B H 0.2642 0.8694 0.4161 0.038 Uiso 1 1 calc R U
C32 C 0.31875(13) 0.86579(9) 0.33830(7) 0.0254(3) Uani 1 1 d . .
C33 C 0.36599(15) 0.92726(10) 0.30134(8) 0.0336(4) Uani 1 1 d . .
H33A H 0.3098 0.9712 0.2953 0.050 Uiso 1 1 calc R U
H33B H 0.4420 0.9474 0.3185 0.050 Uiso 1 1 calc R U
H33C H 0.3765 0.9027 0.2664 0.050 Uiso 1 1 calc R U
C34 C 0.19550(14) 0.83821(11) 0.31550(8) 0.0328(4) Uani 1 1 d . .
H34A H 0.1433 0.8843 0.3093 0.049 Uiso 1 1 calc R U
H34B H 0.1994 0.8103 0.2811 0.049 Uiso 1 1 calc R U
H34C H 0.1646 0.8023 0.3415 0.049 Uiso 1 1 calc R U
C35 C 0.38461(15) 0.65550(10) 0.43582(7) 0.0279(3) Uani 1 1 d . .
C36 C 0.26626(16) 0.67422(11) 0.42066(8) 0.0355(4) Uani 1 1 d . .
H36 H 0.2311 0.6626 0.3849 0.043 Uiso 1 1 calc R U
C37 C 0.19929(19) 0.70944(14) 0.45705(9) 0.0499(5) Uani 1 1 d . .
H37 H 0.1189 0.7222 0.4460 0.060 Uiso 1 1 calc R U
C38 C 0.2494(2) 0.72607(14) 0.50935(9) 0.0549(6) Uani 1 1 d . .
H38 H 0.2038 0.7506 0.5343 0.066 Uiso 1 1 calc R U
C39 C 0.3659(2) 0.70684(14) 0.52511(9) 0.0521(6) Uani 1 1 d . .
H39 H 0.4001 0.7174 0.5612 0.062 Uiso 1 1 calc R U
C40 C 0.43333(17) 0.67223(11) 0.48870(8) 0.0377(4) Uani 1 1 d . .
H40 H 0.5137 0.6598 0.5000 0.045 Uiso 1 1 calc R U
C41 C 0.64178(14) 0.58869(10) 0.40912(7) 0.0293(3) Uani 1 1 d . .
C42 C 0.73129(15) 0.62912(11) 0.38769(8) 0.0373(4) Uani 1 1 d . .
H42 H 0.7115 0.6689 0.3610 0.045 Uiso 1 1 calc R U
C43 C 0.84913(17) 0.61270(13) 0.40432(10) 0.0512(6) Uani 1 1 d . .
H43 H 0.9093 0.6407 0.3889 0.061 Uiso 1 1 calc R U
C44 C 0.87840(19) 0.55543(16) 0.44340(11) 0.0614(7) Uani 1 1 d . .
H44 H 0.9590 0.5449 0.4557 0.074 Uiso 1 1 calc R U
C45 C 0.7915(2) 0.51361(17) 0.46453(10) 0.0660(7) Uani 1 1 d . .
H45 H 0.8120 0.4735 0.4909 0.079 Uiso 1 1 calc R U
C46 C 0.67329(19) 0.52983(14) 0.44745(9) 0.0490(5) Uani 1 1 d . .
H46 H 0.6136 0.5004 0.4621 0.059 Uiso 1 1 calc R U
C47 C 0.40876(15) 0.49950(10) 0.37088(7) 0.0299(4) Uani 1 1 d . .
C48 C 0.31085(19) 0.47601(13) 0.39499(10) 0.0518(5) Uani 1 1 d . .
H48 H 0.2712 0.5135 0.4149 0.062 Uiso 1 1 calc R U
C49 C 0.2698(2) 0.39817(14) 0.39051(12) 0.0674(7) Uani 1 1 d . .
H49 H 0.2028 0.3833 0.4074 0.081 Uiso 1 1 calc R U
C50 C 0.3247(2) 0.34337(13) 0.36225(10) 0.0571(6) Uani 1 1 d . .
H50 H 0.2963 0.2904 0.3593 0.068 Uiso 1 1 calc R U
C51 C 0.4215(2) 0.36521(12) 0.33797(10) 0.0536(6) Uani 1 1 d . .
H51 H 0.4601 0.3272 0.3180 0.064 Uiso 1 1 calc R U
C52 C 0.46355(18) 0.44276(11) 0.34232(9) 0.0433(5) Uani 1 1 d . .
H52 H 0.5309 0.4569 0.3254 0.052 Uiso 1 1 calc R U

loop_
_atom_site_aniso_label
_atom_site_aniso_U_11
_atom_site_aniso_U_22
_atom_site_aniso_U_33
_atom_site_aniso_U_23
_atom_site_aniso_U_13
_atom_site_aniso_U_12
Ge1 0.02222(8) 0.01858(8) 0.02379(9) -0.00035(6) 0.00067(6) 0.00000(6)
Ge2 0.02510(8) 0.01968(8) 0.02518(9) -0.00005(6) 0.00109(6) -0.00111(6)
F1 0.1195(12) 0.0526(8) 0.0406(7) -0.0189(6) 0.0053(7) -0.0367(8)
F2 0.1320(13) 0.0324(6) 0.0288(6) 0.0012(5) 0.0243(7) 0.0034(7)
F3 0.0963(11) 0.0842(11) 0.0584(9) -0.0199(8) 0.0199(8) 0.0496(9)
F4 0.0899(9) 0.0411(7) 0.0268(6) 0.0008(5) 0.0180(6) 0.0110(6)
F5 0.0821(9) 0.0401(7) 0.0381(7) -0.0144(5) -0.0084(6) -0.0118(6)
F6 0.0665(8) 0.0583(8) 0.0473(7) -0.0133(6) 0.0093(6) 0.0319(7)
O1 0.0332(6) 0.0275(6) 0.0330(7) -0.0092(5) -0.0035(5) 0.0032(5)
O2 0.0250(6) 0.0271(6) 0.0405(7) -0.0006(5) -0.0036(5) 0.0025(4)
O3 0.0342(6) 0.0291(6) 0.0320(7) -0.0098(5) -0.0010(5) 0.0005(5)
O4 0.0265(6) 0.0291(6) 0.0335(7) 0.0000(5) -0.0037(5) -0.0010(5)
N1 0.0238(6) 0.0183(6) 0.0246(7) -0.0004(5) 0.0007(5) 0.0032(5)
N2 0.0240(6) 0.0187(6) 0.0238(7) -0.0018(5) 0.0009(5) 0.0017(5)
C1 0.0257(7) 0.0213(7) 0.0232(8) -0.0017(6) 0.0035(6) -0.0011(6)
C2 0.0565(11) 0.0243(8) 0.0293(10) -0.0016(7) 0.0080(8) 0.0031(8)
C3 0.0268(7) 0.0243(7) 0.0227(8) 0.0000(6) 0.0027(6) -0.0004(6)
C4 0.0248(7) 0.0191(7) 0.0294(9) -0.0003(6) 0.0029(6) -0.0032(6)
C5 0.0332(9) 0.0294(8) 0.0347(10) -0.0056(7) 0.0027(7) 0.0081(7)
C6 0.0252(7) 0.0198(7) 0.0309(9) 0.0008(6) 0.0033(6) 0.0046(6)
C7 0.0259(8) 0.0344(9) 0.0420(11) 0.0013(8) -0.0016(7) 0.0043(7)
C8 0.0414(10) 0.0271(9) 0.0509(12) 0.0121(8) 0.0108(9) 0.0061(7)
C9 0.0354(8) 0.0204(7) 0.0222(8) 0.0004(6) 0.0026(7) -0.0025(6)
C10 0.0433(10) 0.0268(9) 0.0550(13) -0.0048(8) 0.0057(9) 0.0019(8)
C11 0.0727(15) 0.0252(10) 0.0585(15) -0.0071(9) 0.0033(12) 0.0078(9)
C12 0.0888(17) 0.0223(9) 0.0455(13) -0.0014(8) 0.0054(12) -0.0146(10)
C13 0.0626(14) 0.0382(11) 0.0613(15) -0.0097(10) 0.0167(11) -0.0246(10)
C14 0.0413(10) 0.0301(9) 0.0479(12) -0.0061(8) 0.0104(9) -0.0087(7)
C15 0.0244(7) 0.0213(7) 0.0228(8) 0.0015(6) 0.0024(6) -0.0030(5)
C16 0.0277(8) 0.0300(8) 0.0234(8) -0.0014(7) -0.0016(6) -0.0034(6)
C17 0.0220(8) 0.0389(10) 0.0395(11) 0.0003(8) 0.0031(7) -0.0016(7)
C18 0.0334(9) 0.0429(10) 0.0346(10) -0.0038(8) 0.0141(8) -0.0014(7)
C19 0.0394(10) 0.0438(10) 0.0220(9) -0.0062(7) 0.0058(7) -0.0066(8)
C20 0.0259(8) 0.0321(9) 0.0239(8) 0.0017(7) -0.0014(6) -0.0035(6)
C21 0.0266(8) 0.0214(8) 0.0369(10) -0.0052(7) -0.0043(7) 0.0037(6)
C22 0.0276(8) 0.0239(9) 0.0663(14) -0.0012(8) 0.0014(9) -0.0002(6)
C23 0.0261(9) 0.0342(11) 0.103(2) -0.0146(12) -0.0038(11) 0.0018(8)
C24 0.0334(11) 0.0527(13) 0.0873(19) -0.0347(13) -0.0235(11) 0.0187(10)
C25 0.0630(15) 0.0680(16) 0.0424(13) -0.0166(11) -0.0218(11) 0.0369(12)
C26 0.0455(11) 0.0505(12) 0.0359(11) -0.0034(9) -0.0030(9) 0.0194(9)
C27 0.0252(7) 0.0214(7) 0.0246(8) -0.0026(6) 0.0006(6) -0.0007(6)
C28 0.0494(10) 0.0276(9) 0.0266(9) -0.0031(7) 0.0016(8) 0.0070(7)
C29 0.0235(7) 0.0243(7) 0.0218(8) -0.0015(6) 0.0015(6) 0.0003(6)
C30 0.0273(8) 0.0207(7) 0.0273(9) -0.0009(6) 0.0034(6) -0.0043(6)
C31 0.0332(9) 0.0278(8) 0.0347(10) -0.0065(7) 0.0058(7) 0.0043(7)
C32 0.0246(7) 0.0209(7) 0.0308(9) -0.0013(6) 0.0037(6) 0.0029(6)
C33 0.0335(9) 0.0253(8) 0.0422(11) 0.0063(7) 0.0049(8) 0.0032(7)
C34 0.0248(8) 0.0331(9) 0.0400(10) -0.0010(8) 0.0018(7) 0.0012(7)
C35 0.0331(8) 0.0238(8) 0.0273(9) 0.0001(6) 0.0062(7) -0.0039(6)
C36 0.0360(9) 0.0397(10) 0.0312(10) 0.0037(8) 0.0052(7) 0.0020(7)
C37 0.0427(11) 0.0573(14) 0.0529(14) 0.0083(10) 0.0182(10) 0.0109(10)
C38 0.0656(15) 0.0599(15) 0.0445(13) -0.0051(10) 0.0285(11) 0.0085(11)
C39 0.0670(15) 0.0600(14) 0.0307(11) -0.0103(10) 0.0118(10) -0.0062(11)
C40 0.0411(10) 0.0399(11) 0.0323(10) -0.0016(8) 0.0051(8) -0.0045(8)
C41 0.0287(8) 0.0277(8) 0.0301(9) -0.0011(7) -0.0026(7) 0.0026(6)
C42 0.0314(9) 0.0278(9) 0.0512(12) 0.0046(8) -0.0016(8) -0.0002(7)
C43 0.0288(9) 0.0478(12) 0.0760(16) 0.0014(11) 0.0019(10) -0.0002(8)
C44 0.0338(11) 0.0712(17) 0.0746(17) 0.0033(13) -0.0123(11) 0.0130(11)
C45 0.0528(14) 0.0824(19) 0.0596(16) 0.0261(14) -0.0066(12) 0.0220(13)
C46 0.0430(11) 0.0574(14) 0.0459(13) 0.0195(10) 0.0024(9) 0.0070(9)
C47 0.0336(8) 0.0230(8) 0.0310(9) 0.0023(7) -0.0052(7) -0.0023(6)
C48 0.0523(12) 0.0349(11) 0.0706(16) -0.0046(10) 0.0176(11) -0.0139(9)
C49 0.0646(15) 0.0441(13) 0.095(2) 0.0017(13) 0.0177(14) -0.0265(12)
C50 0.0708(15) 0.0257(10) 0.0680(16) 0.0067(10) -0.0190(12) -0.0169(10)
C51 0.0738(15) 0.0239(9) 0.0591(15) -0.0042(9) -0.0084(12) 0.0050(10)
C52 0.0509(11) 0.0241(9) 0.0545(13) -0.0003(8) 0.0050(10) 0.0010(8)

loop_
_atom_type_symbol
_atom_type_description
_atom_type_scat_dispersion_real
_atom_type_scat_dispersion_imag
_atom_type_scat_source
C C 0.0033 0.0016 'International Tables Vol C Tables 4.2.6.8 and 6.1.1.4'
H H 0.0000 0.0000 'International Tables Vol C Tables 4.2.6.8 and 6.1.1.4'
N N 0.0061 0.0033 'International Tables Vol C Tables 4.2.6.8 and 6.1.1.4'
O O 0.0106 0.0060 'International Tables Vol C Tables 4.2.6.8 and 6.1.1.4'
F F 0.0171 0.0103 'International Tables Vol C Tables 4.2.6.8 and 6.1.1.4'
Ge Ge 0.1547 1.8001 'International Tables Vol C Tables 4.2.6.8 and 6.1.1.4'

loop_
_geom_angle_atom_site_label_1
_geom_angle_atom_site_label_2
_geom_angle_atom_site_label_3
_geom_angle
C15 Ge1 C21 115.51(7)
C15 Ge1 C9 107.67(6)
C21 Ge1 C9 104.13(7)
C15 Ge1 C1 105.26(6)
C21 Ge1 C1 114.00(7)
C9 Ge1 C1 110.14(6)
C35 Ge2 C41 115.38(7)
C35 Ge2 C47 105.83(7)
C41 Ge2 C47 105.18(7)
C35 Ge2 C27 109.04(7)
C41 Ge2 C27 110.94(7)
C47 Ge2 C27 110.23(7)
C4 O1 C5 108.18(12)
C30 O3 C31 108.72(12)
C4 N1 C3 123.64(13)
C4 N1 C6 110.44(12)
C3 N1 C6 123.18(13)
C30 N2 C29 123.89(13)
C30 N2 C32 110.67(12)
C29 N2 C32 122.55(13)
C3 C1 C2 115.46(15)
C3 C1 Ge1 126.44(12)
C2 C1 Ge1 117.49(11)
F3 C2 F2 106.57(16)
F3 C2 F1 104.76(16)
F2 C2 F1 104.60(16)
F3 C2 C1 111.49(16)
F2 C2 C1 115.56(15)
F1 C2 C1 113.01(15)
C1 C3 N1 126.53(15)
O2 C4 O1 123.39(15)
O2 C4 N1 127.25(15)
O1 C4 N1 109.33(13)
O1 C5 C6 104.45(12)
N1 C6 C7 112.03(13)
N1 C6 C8 110.76(13)
C7 C6 C8 111.69(15)
N1 C6 C5 97.52(12)
C7 C6 C5 112.10(14)
C8 C6 C5 111.99(15)
C14 C9 C10 117.52(16)
C14 C9 Ge1 123.05(13)
C10 C9 Ge1 119.07(13)
C9 C10 C11 121.16(19)
C12 C11 C10 120.2(2)
C13 C12 C11 119.38(18)
C12 C13 C14 120.4(2)
C9 C14 C13 121.35(19)
C20 C15 C16 117.78(14)
C20 C15 Ge1 123.46(12)
C16 C15 Ge1 118.73(12)
C17 C16 C15 121.37(15)
C18 C17 C16 119.91(16)
C19 C18 C17 119.81(16)
C18 C19 C20 120.32(16)
C19 C20 C15 120.80(15)
C22 C21 C26 118.24(17)
C22 C21 Ge1 122.03(14)
C26 C21 Ge1 119.65(14)
C23 C22 C21 121.1(2)
C24 C23 C22 120.1(2)
C23 C24 C25 119.93(19)
C24 C25 C26 120.3(2)
C21 C26 C25 120.3(2)
C29 C27 C28 115.10(15)
C29 C27 Ge2 127.83(12)
C28 C27 Ge2 116.73(11)
F6 C28 F4 106.26(15)
F6 C28 F5 105.31(15)
F4 C28 F5 105.10(15)
F6 C28 C27 111.68(15)
F4 C28 C27 114.86(14)
F5 C28 C27 112.89(15)
C27 C29 N2 127.53(15)
O4 C30 O3 123.41(15)
O4 C30 N2 127.65(15)
O3 C30 N2 108.90(13)
O3 C31 C32 104.59(12)
N2 C32 C34 111.53(13)
N2 C32 C33 111.26(13)
C34 C32 C33 111.22(14)
N2 C32 C31 97.60(12)
C34 C32 C31 112.85(13)
C33 C32 C31 111.72(14)
C40 C35 C36 118.23(16)
C40 C35 Ge2 121.92(13)
C36 C35 Ge2 119.85(13)
C37 C36 C35 120.97(18)
C38 C37 C36 120.0(2)
C39 C38 C37 119.62(19)
C38 C39 C40 120.5(2)
C39 C40 C35 120.67(19)
C42 C41 C46 118.09(17)
C42 C41 Ge2 122.49(13)
C46 C41 Ge2 119.26(14)
C41 C42 C43 121.40(18)
C44 C43 C42 119.5(2)
C45 C44 C43 120.2(2)
C44 C45 C46 120.1(2)
C41 C46 C45 120.6(2)
C52 C47 C48 117.40(17)
C52 C47 Ge2 121.65(14)
C48 C47 Ge2 120.63(14)
C47 C48 C49 121.0(2)
C50 C49 C48 120.7(2)
C49 C50 C51 119.3(2)
C50 C51 C52 120.5(2)
C47 C52 C51 121.1(2)

loop_
_geom_bond_atom_site_label_1
_geom_bond_atom_site_label_2
_geom_bond_distance
Ge1 C15 1.9440(15)
Ge1 C21 1.9451(16)
Ge1 C9 1.9618(16)
Ge1 C1 1.9753(16)
Ge2 C35 1.9421(16)
Ge2 C41 1.9455(16)
Ge2 C47 1.9619(16)
Ge2 C27 1.9760(16)
F1 C2 1.335(2)
F2 C2 1.333(2)
F3 C2 1.332(2)
F4 C28 1.343(2)
F5 C28 1.344(2)
F6 C28 1.343(2)
O1 C4 1.3464(19)
O1 C5 1.451(2)
O2 C4 1.2014(18)
O3 C30 1.3480(19)
O3 C31 1.452(2)
O4 C30 1.2047(19)
N1 C4 1.376(2)
N1 C3 1.392(2)
N1 C6 1.4796(19)
N2 C30 1.377(2)
N2 C29 1.3884(19)
N2 C32 1.4851(19)
C1 C3 1.340(2)
C1 C2 1.485(2)
C5 C6 1.533(2)
C6 C7 1.516(2)
C6 C8 1.518(2)
C9 C14 1.383(2)
C9 C10 1.390(2)
C10 C11 1.392(3)
C11 C12 1.377(3)
C12 C13 1.370(3)
C13 C14 1.390(3)
C15 C20 1.392(2)
C15 C16 1.398(2)
C16 C17 1.381(2)
C17 C18 1.381(3)
C18 C19 1.379(3)
C19 C20 1.389(2)
C21 C22 1.390(3)
C21 C26 1.393(3)
C22 C23 1.387(3)
C23 C24 1.373(4)
C24 C25 1.375(4)
C25 C26 1.397(3)
C27 C29 1.338(2)
C27 C28 1.493(2)
C31 C32 1.530(2)
C32 C34 1.525(2)
C32 C33 1.525(2)
C35 C40 1.391(3)
C35 C36 1.394(2)
C36 C37 1.385(3)
C37 C38 1.382(3)
C38 C39 1.379(3)
C39 C40 1.384(3)
C41 C42 1.386(2)
C41 C46 1.392(3)
C42 C43 1.387(3)
C43 C44 1.381(3)
C44 C45 1.372(4)
C45 C46 1.392(3)
C47 C52 1.384(3)
C47 C48 1.387(3)
C48 C49 1.394(3)
C49 C50 1.358(4)
C50 C51 1.371(3)
C51 C52 1.393(3)
